data_4317154
loop_
_publ_author_name
'Sara S. Rocks'
'William W. Brennessel'
'Timothy E. Machonkin'
'Patrick L. Holland'

_publ_section_title
;
 Solution and Structural Characterization of Iron(II) Complexes with
 Ortho-Halogenated Phenolates: Insights Into Potential Substrate Binding
 Modes in Hydroquinone Dioxygenases
;
_journal_name_full 'Inorganic Chemistry'
_journal_page_first 10914
_journal_page_last 10929
_journal_paper_doi 10.1021/ic101377u
_journal_volume 49
_journal_year 2010
_chemical_formula_moiety 'C40 H46 Fe N3 O2, C F3 O3 S, C4 H10 O'
_chemical_formula_sum 'C45 H56 F3 Fe N3 O6 S'
_chemical_formula_weight 879.84
_chemical_name_common holssr15
_chemical_name_systematic
; 
 ? 
;
_space_group_IT_number 14
_symmetry_cell_setting monoclinic
_symmetry_space_group_name_Hall '-P 2yn'
_symmetry_space_group_name_H-M 'P 1 21/n 1'
_atom_sites_solution_hydrogens geom
_atom_sites_solution_primary direct
_atom_sites_solution_secondary difmap
_audit_creation_method SHELXL-97
_cell_angle_alpha 90.00
_cell_angle_beta 94.905(5)
_cell_angle_gamma 90.00
_cell_formula_units_Z 4
_cell_length_a 15.789(5)
_cell_length_b 11.047(3)
_cell_length_c 25.260(8)
_cell_measurement_reflns_used 4081
_cell_measurement_temperature 100.0(1)
_cell_measurement_theta_max 30.23
_cell_measurement_theta_min 2.36
_cell_volume 4390(2)
_computing_cell_refinement 'SAINT (Bruker, 2007)'
_computing_data_collection 'APEX2 (Bruker, 2008)'
_computing_data_reduction 'SAINT (Bruker, 2007)'
_computing_molecular_graphics 'SHELXTL (Sheldrick, 2008)'
_computing_publication_material 'SHELXTL (Sheldrick, 2008)'
_computing_structure_refinement 'SHELXL-97 (Sheldrick, 2008)'
_computing_structure_solution 'SIR97 (Altomare et al., 1999)'
_diffrn_ambient_temperature 100.0(1)
_diffrn_measured_fraction_theta_full 0.998
_diffrn_measured_fraction_theta_max 0.998
_diffrn_measurement_device_type 'Bruker SMART APEX II CCD Platform'
_diffrn_measurement_method 'area detector, \w scans per \f'
_diffrn_radiation_monochromator graphite
_diffrn_radiation_source 'fine-focus sealed tube'
_diffrn_radiation_type MoK\a
_diffrn_radiation_wavelength 0.71073
_diffrn_reflns_av_R_equivalents 0.0826
_diffrn_reflns_av_sigmaI/netI 0.0770
_diffrn_reflns_limit_h_max 21
_diffrn_reflns_limit_h_min -21
_diffrn_reflns_limit_k_max 14
_diffrn_reflns_limit_k_min -15
_diffrn_reflns_limit_l_max 34
_diffrn_reflns_limit_l_min -34
_diffrn_reflns_number 46940
_diffrn_reflns_theta_full 29.13
_diffrn_reflns_theta_max 29.13
_diffrn_reflns_theta_min 1.47
_diffrn_standards_number 0
_exptl_absorpt_coefficient_mu 0.454
_exptl_absorpt_correction_T_max 0.9777
_exptl_absorpt_correction_T_min 0.8536
_exptl_absorpt_correction_type multi-scan
_exptl_absorpt_process_details 'SADABS (Sheldrick, 2008)'
_exptl_crystal_colour yellow-orange
_exptl_crystal_density_diffrn 1.331
_exptl_crystal_density_meas 0
_exptl_crystal_density_method 'not measured'
_exptl_crystal_description needle
_exptl_crystal_F_000 1856
_exptl_crystal_size_max 0.36
_exptl_crystal_size_mid 0.16
_exptl_crystal_size_min 0.05
_refine_diff_density_max 0.822
_refine_diff_density_min -0.599
_refine_diff_density_rms 0.068
_refine_ls_extinction_method none
_refine_ls_goodness_of_fit_ref 0.938
_refine_ls_hydrogen_treatment constr
_refine_ls_matrix_type full
_refine_ls_number_parameters 490
_refine_ls_number_reflns 11785
_refine_ls_number_restraints 0
_refine_ls_restrained_S_all 0.938
_refine_ls_R_factor_all 0.0892
_refine_ls_R_factor_gt 0.0515
_refine_ls_shift/su_max 0.000
_refine_ls_shift/su_mean 0.000
_refine_ls_structure_factor_coef Fsqd
_refine_ls_weighting_details 'calc w=1/[\s^2^(Fo^2^)+(0.0605P)^2^+0.0000P] where P=(Fo^2^+2Fc^2^)/3'
_refine_ls_weighting_scheme calc
_refine_ls_wR_factor_gt 0.1110
_refine_ls_wR_factor_ref 0.1212
_reflns_number_gt 7341
_reflns_number_total 11785
_reflns_threshold_expression >2sigma(I)
_cod_data_source_file ic101377u_si_002_7.cif
_cod_data_source_block 7
_cod_database_code 4317154

loop_
_symmetry_equiv_pos_as_xyz
'x, y, z'
'-x+1/2, y+1/2, -z+1/2'
'-x, -y, -z'
'x-1/2, -y-1/2, z-1/2'

loop_
_atom_site_label
_atom_site_type_symbol
_atom_site_fract_x
_atom_site_fract_y
_atom_site_fract_z
_atom_site_U_iso_or_equiv
_atom_site_adp_type
_atom_site_occupancy
_atom_site_symmetry_multiplicity
_atom_site_calc_flag
_atom_site_refinement_flags
_atom_site_disorder_assembly
_atom_site_disorder_group
Fe1 Fe 0.484595(19) 0.18835(3) 0.163081(13) 0.01976(8) Uani 1 1 d . . .
N1 N 0.40073(11) 0.31314(17) 0.19760(7) 0.0223(4) Uani 1 1 d . . .
N2 N 0.42666(12) 0.24842(17) 0.08627(7) 0.0226(4) Uani 1 1 d . . .
N3 N 0.39605(11) 0.04412(16) 0.16124(7) 0.0210(4) Uani 1 1 d . . .
C1 C 0.31034(13) 0.3010(2) 0.17647(9) 0.0238(5) Uani 1 1 d . . .
H1 H 0.2761 0.3577 0.1970 0.029 Uiso 1 1 calc R . .
C2 C 0.29923(15) 0.3395(2) 0.11811(9) 0.0259(5) Uani 1 1 d . . .
H2A H 0.2380 0.3528 0.1080 0.031 Uiso 1 1 calc R . .
H2B H 0.3286 0.4178 0.1144 0.031 Uiso 1 1 calc R . .
C3 C 0.33297(14) 0.2492(2) 0.07962(9) 0.0240(5) Uani 1 1 d . . .
H3 H 0.3144 0.2754 0.0425 0.029 Uiso 1 1 calc R . .
C4 C 0.29777(14) 0.1225(2) 0.08831(9) 0.0251(5) Uani 1 1 d . . .
H4A H 0.2368 0.1216 0.0754 0.030 Uiso 1 1 calc R . .
H4B H 0.3274 0.0646 0.0664 0.030 Uiso 1 1 calc R . .
C5 C 0.30648(13) 0.0783(2) 0.14577(9) 0.0215(5) Uani 1 1 d . . .
H5 H 0.2703 0.0046 0.1482 0.026 Uiso 1 1 calc R . .
C6 C 0.27649(14) 0.1740(2) 0.18394(9) 0.0246(5) Uani 1 1 d . . .
H6A H 0.2136 0.1770 0.1797 0.029 Uiso 1 1 calc R . .
H6B H 0.2935 0.1479 0.2208 0.029 Uiso 1 1 calc R . .
C7 C 0.41422(14) 0.3927(2) 0.23434(9) 0.0240(5) Uani 1 1 d . . .
H7 H 0.3662 0.4355 0.2448 0.029 Uiso 1 1 calc R . .
C8 C 0.49749(14) 0.42361(19) 0.26164(9) 0.0239(5) Uani 1 1 d . . .
C9 C 0.57098(15) 0.4181(2) 0.23499(10) 0.0286(5) Uani 1 1 d . . .
H9 H 0.5675 0.3937 0.1988 0.034 Uiso 1 1 calc R . .
C10 C 0.64956(16) 0.4482(2) 0.26088(12) 0.0370(6) Uani 1 1 d . . .
H10 H 0.6995 0.4445 0.2425 0.044 Uiso 1 1 calc R . .
C11 C 0.65450(16) 0.4836(2) 0.31348(12) 0.0361(6) Uani 1 1 d . . .
H11 H 0.7081 0.5029 0.3315 0.043 Uiso 1 1 calc R . .
C12 C 0.58140(16) 0.4909(2) 0.33986(11) 0.0319(6) Uani 1 1 d . . .
H12 H 0.5854 0.5162 0.3759 0.038 Uiso 1 1 calc R . .
C13 C 0.50195(14) 0.4619(2) 0.31471(10) 0.0258(5) Uani 1 1 d . . .
C14 C 0.42458(17) 0.4729(2) 0.34518(10) 0.0364(6) Uani 1 1 d . . .
H14A H 0.3957 0.3944 0.3456 0.055 Uiso 1 1 calc R . .
H14B H 0.3858 0.5333 0.3281 0.055 Uiso 1 1 calc R . .
H14C H 0.4418 0.4981 0.3817 0.055 Uiso 1 1 calc R . .
C15 C 0.46981(14) 0.29547(19) 0.05078(9) 0.0237(5) Uani 1 1 d . . .
H15 H 0.5298 0.2895 0.0575 0.028 Uiso 1 1 calc R . .
C16 C 0.43964(15) 0.3581(2) 0.00049(9) 0.0253(5) Uani 1 1 d . . .
C17 C 0.37656(15) 0.4467(2) -0.00080(10) 0.0288(5) Uani 1 1 d . . .
H17 H 0.3514 0.4669 0.0309 0.035 Uiso 1 1 calc R . .
C18 C 0.35009(16) 0.5057(2) -0.04778(10) 0.0334(6) Uani 1 1 d . . .
H18 H 0.3063 0.5648 -0.0485 0.040 Uiso 1 1 calc R . .
C19 C 0.38771(17) 0.4781(2) -0.09335(10) 0.0349(6) Uani 1 1 d . . .
H19 H 0.3689 0.5170 -0.1258 0.042 Uiso 1 1 calc R . .
C20 C 0.45287(17) 0.3939(2) -0.09240(10) 0.0327(6) Uani 1 1 d . . .
H20 H 0.4794 0.3775 -0.1240 0.039 Uiso 1 1 calc R . .
C21 C 0.47987(16) 0.3331(2) -0.04573(9) 0.0288(5) Uani 1 1 d . . .
C22 C 0.55168(17) 0.2435(2) -0.04586(10) 0.0338(6) Uani 1 1 d . . .
H22A H 0.5726 0.2410 -0.0813 0.051 Uiso 1 1 calc R . .
H22B H 0.5313 0.1630 -0.0367 0.051 Uiso 1 1 calc R . .
H22C H 0.5979 0.2681 -0.0197 0.051 Uiso 1 1 calc R . .
C23 C 0.40795(14) -0.0649(2) 0.17693(9) 0.0227(5) Uani 1 1 d . . .
H23 H 0.3598 -0.1145 0.1811 0.027 Uiso 1 1 calc R . .
C24 C 0.49250(14) -0.1166(2) 0.18879(10) 0.0247(5) Uani 1 1 d . . .
C25 C 0.55636(15) -0.0912(2) 0.15553(11) 0.0298(5) Uani 1 1 d . . .
H25 H 0.5453 -0.0362 0.1269 0.036 Uiso 1 1 calc R . .
C26 C 0.63507(16) -0.1446(2) 0.16353(12) 0.0396(7) Uani 1 1 d . . .
H26 H 0.6778 -0.1281 0.1402 0.048 Uiso 1 1 calc R . .
C27 C 0.65109(17) -0.2224(2) 0.20598(13) 0.0427(7) Uani 1 1 d . . .
H27 H 0.7054 -0.2592 0.2120 0.051 Uiso 1 1 calc R . .
C28 C 0.58909(17) -0.2472(2) 0.23967(12) 0.0380(7) Uani 1 1 d . . .
H28 H 0.6018 -0.2995 0.2691 0.046 Uiso 1 1 calc R . .
C29 C 0.50811(15) -0.1971(2) 0.23131(10) 0.0294(5) Uani 1 1 d . . .
C30 C 0.44004(17) -0.2292(2) 0.26737(10) 0.0359(6) Uani 1 1 d . . .
H30A H 0.4143 -0.1549 0.2798 0.054 Uiso 1 1 calc R . .
H30B H 0.4654 -0.2751 0.2979 0.054 Uiso 1 1 calc R . .
H30C H 0.3963 -0.2785 0.2478 0.054 Uiso 1 1 calc R . .
O1 O 0.59897(10) 0.21270(15) 0.14877(6) 0.0291(4) Uani 1 1 d . . .
C31 C 0.66704(14) 0.2024(2) 0.12209(9) 0.0236(5) Uani 1 1 d . . .
C32 C 0.66882(15) 0.1321(2) 0.07661(10) 0.0299(5) Uani 1 1 d . . .
H32 H 0.6201 0.0861 0.0646 0.036 Uiso 1 1 calc R . .
C33 C 0.74041(17) 0.1277(2) 0.04828(10) 0.0356(6) Uani 1 1 d . . .
H33 H 0.7399 0.0791 0.0172 0.043 Uiso 1 1 calc R . .
C34 C 0.81222(16) 0.1934(3) 0.06490(11) 0.0390(6) Uani 1 1 d . . .
H34 H 0.8608 0.1914 0.0452 0.047 Uiso 1 1 calc R . .
C35 C 0.81227(16) 0.2614(2) 0.11025(11) 0.0350(6) Uani 1 1 d . . .
H35 H 0.8617 0.3062 0.1221 0.042 Uiso 1 1 calc R . .
C36 C 0.74140(15) 0.2660(2) 0.13912(10) 0.0287(5) Uani 1 1 d . . .
H36 H 0.7432 0.3128 0.1708 0.034 Uiso 1 1 calc R . .
O2 O 0.53362(9) 0.13362(14) 0.24498(6) 0.0244(3) Uani 1 1 d . . .
C37 C 0.62198(14) 0.1104(2) 0.26089(10) 0.0310(6) Uani 1 1 d . . .
H37A H 0.6582 0.1757 0.2483 0.037 Uiso 1 1 calc R . .
H37B H 0.6400 0.0323 0.2462 0.037 Uiso 1 1 calc R . .
C38 C 0.62814(18) 0.1062(4) 0.32039(11) 0.0539(9) Uani 1 1 d . . .
H38A H 0.6715 0.0467 0.3341 0.065 Uiso 1 1 calc R . .
H38B H 0.6435 0.1867 0.3356 0.065 Uiso 1 1 calc R . .
C39 C 0.5442(2) 0.0702(4) 0.33390(13) 0.0665(11) Uani 1 1 d . . .
H39A H 0.5316 0.1063 0.3682 0.080 Uiso 1 1 calc R . .
H39B H 0.5404 -0.0190 0.3366 0.080 Uiso 1 1 calc R . .
C40 C 0.48363(15) 0.1161(2) 0.28988(9) 0.0287(5) Uani 1 1 d . . .
H40A H 0.4377 0.0566 0.2811 0.034 Uiso 1 1 calc R . .
H40B H 0.4578 0.1935 0.3001 0.034 Uiso 1 1 calc R . .
S1 S 0.25500(4) 0.15982(5) 0.34072(2) 0.02437(13) Uani 1 1 d . . .
O3 O 0.30102(11) 0.05351(15) 0.32794(8) 0.0387(4) Uani 1 1 d . . .
O4 O 0.16605(11) 0.14238(16) 0.34628(7) 0.0335(4) Uani 1 1 d . . .
O5 O 0.27519(11) 0.26701(14) 0.31193(6) 0.0287(4) Uani 1 1 d . . .
C41 C 0.29781(18) 0.1951(2) 0.40873(10) 0.0368(6) Uani 1 1 d . . .
F1 F 0.26733(12) 0.29988(14) 0.42474(6) 0.0513(4) Uani 1 1 d . . .
F2 F 0.38273(10) 0.20499(16) 0.41180(7) 0.0529(5) Uani 1 1 d . . .
F3 F 0.27846(12) 0.11030(16) 0.44282(6) 0.0545(5) Uani 1 1 d . . .

loop_
_atom_site_aniso_label
_atom_site_aniso_U_11
_atom_site_aniso_U_22
_atom_site_aniso_U_33
_atom_site_aniso_U_23
_atom_site_aniso_U_13
_atom_site_aniso_U_12
Fe1 0.01423(14) 0.02059(16) 0.02447(17) 0.00119(14) 0.00162(11) -0.00031(13)
N1 0.0187(9) 0.0235(9) 0.0245(10) 0.0022(8) 0.0005(7) 0.0018(8)
N2 0.0217(9) 0.0221(10) 0.0238(10) 0.0006(8) 0.0014(8) -0.0004(8)
N3 0.0157(9) 0.0236(9) 0.0234(10) 0.0012(8) -0.0007(7) -0.0004(7)
C1 0.0150(10) 0.0281(12) 0.0277(12) -0.0029(10) -0.0015(9) 0.0032(9)
C2 0.0217(11) 0.0239(12) 0.0313(13) 0.0031(10) -0.0018(9) 0.0046(9)
C3 0.0197(11) 0.0257(12) 0.0261(12) 0.0023(10) -0.0018(9) -0.0002(9)
C4 0.0214(11) 0.0254(12) 0.0278(12) -0.0010(10) -0.0022(9) -0.0011(9)
C5 0.0151(10) 0.0207(11) 0.0284(12) 0.0016(9) -0.0002(9) -0.0038(8)
C6 0.0162(10) 0.0304(12) 0.0271(12) -0.0019(10) 0.0020(9) 0.0014(9)
C7 0.0213(11) 0.0231(11) 0.0277(12) 0.0021(10) 0.0017(9) 0.0014(9)
C8 0.0221(11) 0.0143(10) 0.0348(13) 0.0005(9) -0.0008(10) -0.0006(8)
C9 0.0249(12) 0.0238(12) 0.0376(14) -0.0082(10) 0.0051(10) -0.0037(10)
C10 0.0215(12) 0.0250(13) 0.0646(19) -0.0082(13) 0.0045(12) -0.0009(10)
C11 0.0254(13) 0.0210(12) 0.0596(18) -0.0053(12) -0.0091(12) -0.0001(10)
C12 0.0340(14) 0.0219(12) 0.0381(14) -0.0013(11) -0.0066(11) -0.0026(10)
C13 0.0243(12) 0.0201(11) 0.0325(13) 0.0009(10) -0.0008(10) 0.0008(9)
C14 0.0381(15) 0.0372(15) 0.0344(14) -0.0070(12) 0.0062(12) -0.0087(12)
C15 0.0231(11) 0.0215(11) 0.0264(12) -0.0019(9) 0.0007(9) -0.0019(9)
C16 0.0240(12) 0.0232(11) 0.0280(12) 0.0041(10) -0.0017(9) -0.0045(9)
C17 0.0252(12) 0.0276(13) 0.0333(13) 0.0062(10) 0.0006(10) -0.0007(10)
C18 0.0310(13) 0.0279(13) 0.0402(15) 0.0116(11) -0.0044(11) 0.0007(11)
C19 0.0418(15) 0.0298(13) 0.0319(14) 0.0080(11) -0.0042(12) -0.0058(12)
C20 0.0423(15) 0.0308(13) 0.0251(13) 0.0015(10) 0.0031(11) -0.0045(12)
C21 0.0307(13) 0.0284(13) 0.0272(12) 0.0023(10) 0.0013(10) -0.0054(10)
C22 0.0370(14) 0.0378(14) 0.0274(13) 0.0017(11) 0.0075(11) 0.0028(12)
C23 0.0193(11) 0.0228(11) 0.0259(12) 0.0007(9) 0.0007(9) -0.0033(9)
C24 0.0213(11) 0.0187(11) 0.0335(13) -0.0021(10) -0.0018(10) -0.0027(9)
C25 0.0237(12) 0.0252(12) 0.0404(14) -0.0039(11) 0.0023(10) -0.0023(10)
C26 0.0239(13) 0.0370(15) 0.0582(18) -0.0101(13) 0.0045(12) -0.0017(11)
C27 0.0240(13) 0.0330(14) 0.068(2) -0.0100(14) -0.0119(13) 0.0069(11)
C28 0.0368(15) 0.0225(12) 0.0513(17) -0.0017(12) -0.0155(13) 0.0036(11)
C29 0.0299(12) 0.0201(11) 0.0367(14) -0.0032(10) -0.0068(10) -0.0015(10)
C30 0.0418(15) 0.0281(13) 0.0366(15) 0.0080(11) -0.0042(12) -0.0044(11)
O1 0.0185(8) 0.0364(10) 0.0332(9) 0.0037(7) 0.0068(7) -0.0030(7)
C31 0.0199(11) 0.0253(12) 0.0258(12) 0.0100(10) 0.0025(9) 0.0048(9)
C32 0.0265(12) 0.0337(13) 0.0287(13) 0.0064(11) -0.0014(10) 0.0005(10)
C33 0.0365(15) 0.0429(15) 0.0280(13) 0.0058(12) 0.0071(11) 0.0111(12)
C34 0.0265(13) 0.0521(17) 0.0400(15) 0.0153(14) 0.0119(11) 0.0106(13)
C35 0.0222(12) 0.0395(15) 0.0434(16) 0.0096(12) 0.0028(11) -0.0005(11)
C36 0.0213(11) 0.0305(13) 0.0340(13) 0.0063(11) 0.0010(10) 0.0018(10)
O2 0.0155(7) 0.0297(9) 0.0277(8) 0.0030(7) 0.0001(6) 0.0023(6)
C37 0.0186(11) 0.0351(14) 0.0385(14) 0.0005(11) -0.0031(10) 0.0028(10)
C38 0.0334(16) 0.090(3) 0.0362(16) 0.0132(16) -0.0069(13) -0.0020(16)
C39 0.0453(19) 0.116(3) 0.0381(18) 0.0239(19) 0.0005(14) 0.007(2)
C40 0.0295(13) 0.0273(12) 0.0300(13) 0.0034(10) 0.0067(10) 0.0019(10)
S1 0.0242(3) 0.0231(3) 0.0262(3) 0.0004(2) 0.0047(2) -0.0018(2)
O3 0.0367(10) 0.0238(9) 0.0581(12) -0.0026(8) 0.0187(9) -0.0007(8)
O4 0.0245(9) 0.0371(10) 0.0390(10) 0.0043(8) 0.0028(7) -0.0038(7)
O5 0.0343(9) 0.0255(8) 0.0269(9) 0.0029(7) 0.0056(7) -0.0038(7)
C41 0.0410(15) 0.0376(15) 0.0311(14) 0.0075(12) -0.0021(11) -0.0089(13)
F1 0.0785(13) 0.0418(9) 0.0349(9) -0.0126(8) 0.0117(8) -0.0068(9)
F2 0.0386(9) 0.0596(11) 0.0570(11) 0.0141(9) -0.0158(8) -0.0161(8)
F3 0.0712(12) 0.0570(11) 0.0336(9) 0.0166(8) -0.0047(8) -0.0244(9)

loop_
_atom_type_symbol
_atom_type_description
_atom_type_scat_dispersion_real
_atom_type_scat_dispersion_imag
_atom_type_scat_source
C C 0.0033 0.0016 'International Tables Vol C Tables 4.2.6.8 and 6.1.1.4'
H H 0.0000 0.0000 'International Tables Vol C Tables 4.2.6.8 and 6.1.1.4'
N N 0.0061 0.0033 'International Tables Vol C Tables 4.2.6.8 and 6.1.1.4'
O O 0.0106 0.0060 'International Tables Vol C Tables 4.2.6.8 and 6.1.1.4'
F F 0.0171 0.0103 'International Tables Vol C Tables 4.2.6.8 and 6.1.1.4'
S S 0.1246 0.1234 'International Tables Vol C Tables 4.2.6.8 and 6.1.1.4'
Fe Fe 0.3463 0.8444 'International Tables Vol C Tables 4.2.6.8 and 6.1.1.4'

loop_
_geom_angle_atom_site_label_1
_geom_angle_atom_site_label_2
_geom_angle_atom_site_label_3
_geom_angle
_geom_angle_site_symmetry_1
_geom_angle_site_symmetry_3
_geom_angle_publ_flag
O1 Fe1 N3 137.93(7) . . ?
O1 Fe1 N1 128.20(7) . . ?
N3 Fe1 N1 93.61(7) . . ?
O1 Fe1 N2 96.99(7) . . ?
N3 Fe1 N2 89.05(7) . . ?
N1 Fe1 N2 86.53(7) . . ?
O1 Fe1 O2 87.39(6) . . ?
N3 Fe1 O2 89.57(6) . . ?
N1 Fe1 O2 88.54(7) . . ?
N2 Fe1 O2 174.79(7) . . ?
C7 N1 C1 114.61(19) . . ?
C7 N1 Fe1 131.58(15) . . ?
C1 N1 Fe1 113.76(14) . . ?
C15 N2 C3 120.40(19) . . ?
C15 N2 Fe1 122.62(15) . . ?
C3 N2 Fe1 116.39(14) . . ?
C23 N3 C5 115.68(18) . . ?
C23 N3 Fe1 128.58(15) . . ?
C5 N3 Fe1 115.28(13) . . ?
N1 C1 C6 112.06(18) . . ?
N1 C1 C2 110.40(18) . . ?
C6 C1 C2 111.35(18) . . ?
N1 C1 H1 107.6 . . ?
C6 C1 H1 107.6 . . ?
C2 C1 H1 107.6 . . ?
C3 C2 C1 114.58(18) . . ?
C3 C2 H2A 108.6 . . ?
C1 C2 H2A 108.6 . . ?
C3 C2 H2B 108.6 . . ?
C1 C2 H2B 108.6 . . ?
H2A C2 H2B 107.6 . . ?
N2 C3 C2 109.49(18) . . ?
N2 C3 C4 110.60(18) . . ?
C2 C3 C4 110.94(19) . . ?
N2 C3 H3 108.6 . . ?
C2 C3 H3 108.6 . . ?
C4 C3 H3 108.6 . . ?
C5 C4 C3 115.18(18) . . ?
C5 C4 H4A 108.5 . . ?
C3 C4 H4A 108.5 . . ?
C5 C4 H4B 108.5 . . ?
C3 C4 H4B 108.5 . . ?
H4A C4 H4B 107.5 . . ?
N3 C5 C4 109.77(18) . . ?
N3 C5 C6 110.41(17) . . ?
C4 C5 C6 111.68(18) . . ?
N3 C5 H5 108.3 . . ?
C4 C5 H5 108.3 . . ?
C6 C5 H5 108.3 . . ?
C1 C6 C5 115.36(19) . . ?
C1 C6 H6A 108.4 . . ?
C5 C6 H6A 108.4 . . ?
C1 C6 H6B 108.4 . . ?
C5 C6 H6B 108.4 . . ?
H6A C6 H6B 107.5 . . ?
N1 C7 C8 125.8(2) . . ?
N1 C7 H7 117.1 . . ?
C8 C7 H7 117.1 . . ?
C9 C8 C13 120.0(2) . . ?
C9 C8 C7 120.8(2) . . ?
C13 C8 C7 119.2(2) . . ?
C8 C9 C10 120.6(2) . . ?
C8 C9 H9 119.7 . . ?
C10 C9 H9 119.7 . . ?
C11 C10 C9 119.6(3) . . ?
C11 C10 H10 120.2 . . ?
C9 C10 H10 120.2 . . ?
C10 C11 C12 119.9(2) . . ?
C10 C11 H11 120.0 . . ?
C12 C11 H11 120.0 . . ?
C11 C12 C13 121.5(2) . . ?
C11 C12 H12 119.3 . . ?
C13 C12 H12 119.3 . . ?
C12 C13 C8 118.4(2) . . ?
C12 C13 C14 119.1(2) . . ?
C8 C13 C14 122.5(2) . . ?
C13 C14 H14A 109.5 . . ?
C13 C14 H14B 109.5 . . ?
H14A C14 H14B 109.5 . . ?
C13 C14 H14C 109.5 . . ?
H14A C14 H14C 109.5 . . ?
H14B C14 H14C 109.5 . . ?
N2 C15 C16 129.4(2) . . ?
N2 C15 H15 115.3 . . ?
C16 C15 H15 115.3 . . ?
C17 C16 C21 119.5(2) . . ?
C17 C16 C15 121.5(2) . . ?
C21 C16 C15 118.9(2) . . ?
C18 C17 C16 120.8(2) . . ?
C18 C17 H17 119.6 . . ?
C16 C17 H17 119.6 . . ?
C19 C18 C17 119.5(2) . . ?
C19 C18 H18 120.3 . . ?
C17 C18 H18 120.3 . . ?
C18 C19 C20 120.5(2) . . ?
C18 C19 H19 119.7 . . ?
C20 C19 H19 119.7 . . ?
C19 C20 C21 120.8(2) . . ?
C19 C20 H20 119.6 . . ?
C21 C20 H20 119.6 . . ?
C20 C21 C16 118.8(2) . . ?
C20 C21 C22 119.5(2) . . ?
C16 C21 C22 121.7(2) . . ?
C21 C22 H22A 109.5 . . ?
C21 C22 H22B 109.5 . . ?
H22A C22 H22B 109.5 . . ?
C21 C22 H22C 109.5 . . ?
H22A C22 H22C 109.5 . . ?
H22B C22 H22C 109.5 . . ?
N3 C23 C24 122.7(2) . . ?
N3 C23 H23 118.7 . . ?
C24 C23 H23 118.7 . . ?
C25 C24 C29 120.0(2) . . ?
C25 C24 C23 119.6(2) . . ?
C29 C24 C23 120.3(2) . . ?
C26 C25 C24 121.1(3) . . ?
C26 C25 H25 119.5 . . ?
C24 C25 H25 119.5 . . ?
C25 C26 C27 119.0(3) . . ?
C25 C26 H26 120.5 . . ?
C27 C26 H26 120.5 . . ?
C28 C27 C26 120.7(2) . . ?
C28 C27 H27 119.6 . . ?
C26 C27 H27 119.6 . . ?
C27 C28 C29 121.2(3) . . ?
C27 C28 H28 119.4 . . ?
C29 C28 H28 119.4 . . ?
C28 C29 C24 117.9(2) . . ?
C28 C29 C30 120.5(2) . . ?
C24 C29 C30 121.6(2) . . ?
C29 C30 H30A 109.5 . . ?
C29 C30 H30B 109.5 . . ?
H30A C30 H30B 109.5 . . ?
C29 C30 H30C 109.5 . . ?
H30A C30 H30C 109.5 . . ?
H30B C30 H30C 109.5 . . ?
C31 O1 Fe1 156.47(16) . . ?
O1 C31 C32 123.0(2) . . ?
O1 C31 C36 119.7(2) . . ?
C32 C31 C36 117.2(2) . . ?
C31 C32 C33 121.4(2) . . ?
C31 C32 H32 119.3 . . ?
C33 C32 H32 119.3 . . ?
C34 C33 C32 120.5(3) . . ?
C34 C33 H33 119.7 . . ?
C32 C33 H33 119.7 . . ?
C35 C34 C33 119.0(2) . . ?
C35 C34 H34 120.5 . . ?
C33 C34 H34 120.5 . . ?
C34 C35 C36 121.1(2) . . ?
C34 C35 H35 119.4 . . ?
C36 C35 H35 119.4 . . ?
C35 C36 C31 120.7(2) . . ?
C35 C36 H36 119.6 . . ?
C31 C36 H36 119.6 . . ?
C37 O2 C40 109.69(17) . . ?
C37 O2 Fe1 123.92(14) . . ?
C40 O2 Fe1 126.39(13) . . ?
O2 C37 C38 105.3(2) . . ?
O2 C37 H37A 110.7 . . ?
C38 C37 H37A 110.7 . . ?
O2 C37 H37B 110.7 . . ?
C38 C37 H37B 110.7 . . ?
H37A C37 H37B 108.8 . . ?
C39 C38 C37 105.2(2) . . ?
C39 C38 H38A 110.7 . . ?
C37 C38 H38A 110.7 . . ?
C39 C38 H38B 110.7 . . ?
C37 C38 H38B 110.7 . . ?
H38A C38 H38B 108.8 . . ?
C38 C39 C40 105.7(3) . . ?
C38 C39 H39A 110.6 . . ?
C40 C39 H39A 110.6 . . ?
C38 C39 H39B 110.6 . . ?
C40 C39 H39B 110.6 . . ?
H39A C39 H39B 108.7 . . ?
O2 C40 C39 105.7(2) . . ?
O2 C40 H40A 110.6 . . ?
C39 C40 H40A 110.6 . . ?
O2 C40 H40B 110.6 . . ?
C39 C40 H40B 110.6 . . ?
H40A C40 H40B 108.7 . . ?
O3 S1 O4 115.54(11) . . ?
O3 S1 O5 114.96(10) . . ?
O4 S1 O5 114.86(10) . . ?
O3 S1 C41 103.41(13) . . ?
O4 S1 C41 102.83(12) . . ?
O5 S1 C41 102.65(11) . . ?
F3 C41 F1 107.9(2) . . ?
F3 C41 F2 107.8(2) . . ?
F1 C41 F2 107.3(2) . . ?
F3 C41 S1 111.83(18) . . ?
F1 C41 S1 110.84(18) . . ?
F2 C41 S1 111.00(19) . . ?

loop_
_geom_bond_atom_site_label_1
_geom_bond_atom_site_label_2
_geom_bond_distance
_geom_bond_site_symmetry_2
_geom_bond_publ_flag
Fe1 O1 1.8910(16) . ?
Fe1 N3 2.1175(18) . ?
Fe1 N1 2.1475(19) . ?
Fe1 N2 2.1767(19) . ?
Fe1 O2 2.2294(16) . ?
N1 C7 1.283(3) . ?
N1 C1 1.486(3) . ?
N2 C15 1.282(3) . ?
N2 C3 1.474(3) . ?
N3 C23 1.277(3) . ?
N3 C5 1.483(3) . ?
C1 C6 1.519(3) . ?
C1 C2 1.530(3) . ?
C1 H1 1.0000 . ?
C2 C3 1.521(3) . ?
C2 H2A 0.9900 . ?
C2 H2B 0.9900 . ?
C3 C4 1.529(3) . ?
C3 H3 1.0000 . ?
C4 C5 1.527(3) . ?
C4 H4A 0.9900 . ?
C4 H4B 0.9900 . ?
C5 C6 1.533(3) . ?
C5 H5 1.0000 . ?
C6 H6A 0.9900 . ?
C6 H6B 0.9900 . ?
C7 C8 1.472(3) . ?
C7 H7 0.9500 . ?
C8 C9 1.392(3) . ?
C8 C13 1.402(3) . ?
C9 C10 1.392(3) . ?
C9 H9 0.9500 . ?
C10 C11 1.381(4) . ?
C10 H10 0.9500 . ?
C11 C12 1.384(4) . ?
C11 H11 0.9500 . ?
C12 C13 1.394(3) . ?
C12 H12 0.9500 . ?
C13 C14 1.504(3) . ?
C14 H14A 0.9800 . ?
C14 H14B 0.9800 . ?
C14 H14C 0.9800 . ?
C15 C16 1.488(3) . ?
C15 H15 0.9500 . ?
C16 C17 1.395(3) . ?
C16 C21 1.403(3) . ?
C17 C18 1.387(3) . ?
C17 H17 0.9500 . ?
C18 C19 1.374(4) . ?
C18 H18 0.9500 . ?
C19 C20 1.386(4) . ?
C19 H19 0.9500 . ?
C20 C21 1.392(3) . ?
C20 H20 0.9500 . ?
C21 C22 1.505(3) . ?
C22 H22A 0.9800 . ?
C22 H22B 0.9800 . ?
C22 H22C 0.9800 . ?
C23 C24 1.459(3) . ?
C23 H23 0.9500 . ?
C24 C25 1.395(3) . ?
C24 C29 1.400(3) . ?
C25 C26 1.375(3) . ?
C25 H25 0.9500 . ?
C26 C27 1.381(4) . ?
C26 H26 0.9500 . ?
C27 C28 1.378(4) . ?
C27 H27 0.9500 . ?
C28 C29 1.393(3) . ?
C28 H28 0.9500 . ?
C29 C30 1.509(4) . ?
C30 H30A 0.9800 . ?
C30 H30B 0.9800 . ?
C30 H30C 0.9800 . ?
O1 C31 1.321(3) . ?
C31 C32 1.389(3) . ?
C31 C36 1.404(3) . ?
C32 C33 1.389(4) . ?
C32 H32 0.9500 . ?
C33 C34 1.381(4) . ?
C33 H33 0.9500 . ?
C34 C35 1.370(4) . ?
C34 H34 0.9500 . ?
C35 C36 1.388(3) . ?
C35 H35 0.9500 . ?
C36 H36 0.9500 . ?
O2 C37 1.441(3) . ?
O2 C40 1.449(3) . ?
C37 C38 1.498(4) . ?
C37 H37A 0.9900 . ?
C37 H37B 0.9900 . ?
C38 C39 1.452(4) . ?
C38 H38A 0.9900 . ?
C38 H38B 0.9900 . ?
C39 C40 1.492(4) . ?
C39 H39A 0.9900 . ?
C39 H39B 0.9900 . ?
C40 H40A 0.9900 . ?
C40 H40B 0.9900 . ?
S1 O3 1.4324(18) . ?
S1 O4 1.4364(18) . ?
S1 O5 1.4395(17) . ?
S1 C41 1.833(3) . ?
C41 F3 1.325(3) . ?
C41 F1 1.330(3) . ?
C41 F2 1.341(3) . ?

loop_
_geom_torsion_atom_site_label_1
_geom_torsion_atom_site_label_2
_geom_torsion_atom_site_label_3
_geom_torsion_atom_site_label_4
_geom_torsion
_geom_torsion_site_symmetry_1
_geom_torsion_site_symmetry_2
_geom_torsion_site_symmetry_3
_geom_torsion_site_symmetry_4
_geom_torsion_publ_flag
O1 Fe1 N1 C7 -36.6(2) . . . . ?
N3 Fe1 N1 C7 138.4(2) . . . . ?
N2 Fe1 N1 C7 -132.8(2) . . . . ?
O2 Fe1 N1 C7 48.9(2) . . . . ?
O1 Fe1 N1 C1 146.28(14) . . . . ?
N3 Fe1 N1 C1 -38.71(15) . . . . ?
N2 Fe1 N1 C1 50.12(15) . . . . ?
O2 Fe1 N1 C1 -128.19(14) . . . . ?
O1 Fe1 N2 C15 -6.55(19) . . . . ?
N3 Fe1 N2 C15 -144.80(18) . . . . ?
N1 Fe1 N2 C15 121.52(18) . . . . ?
O2 Fe1 N2 C15 140.5(7) . . . . ?
O1 Fe1 N2 C3 -177.80(15) . . . . ?
N3 Fe1 N2 C3 43.95(15) . . . . ?
N1 Fe1 N2 C3 -49.73(15) . . . . ?
O2 Fe1 N2 C3 -30.8(8) . . . . ?
O1 Fe1 N3 C23 42.4(2) . . . . ?
N1 Fe1 N3 C23 -131.8(2) . . . . ?
N2 Fe1 N3 C23 141.8(2) . . . . ?
O2 Fe1 N3 C23 -43.3(2) . . . . ?
O1 Fe1 N3 C5 -145.77(14) . . . . ?
N1 Fe1 N3 C5 40.09(15) . . . . ?
N2 Fe1 N3 C5 -46.37(15) . . . . ?
O2 Fe1 N3 C5 128.60(15) . . . . ?
C7 N1 C1 C6 -120.3(2) . . . . ?
Fe1 N1 C1 C6 57.3(2) . . . . ?
C7 N1 C1 C2 115.0(2) . . . . ?
Fe1 N1 C1 C2 -67.4(2) . . . . ?
N1 C1 C2 C3 74.0(2) . . . . ?
C6 C1 C2 C3 -51.1(3) . . . . ?
C15 N2 C3 C2 -107.8(2) . . . . ?
Fe1 N2 C3 C2 63.7(2) . . . . ?
C15 N2 C3 C4 129.7(2) . . . . ?
Fe1 N2 C3 C4 -58.9(2) . . . . ?
C1 C2 C3 N2 -70.8(2) . . . . ?
C1 C2 C3 C4 51.5(3) . . . . ?
N2 C3 C4 C5 71.6(2) . . . . ?
C2 C3 C4 C5 -50.1(3) . . . . ?
C23 N3 C5 C4 -122.0(2) . . . . ?
Fe1 N3 C5 C4 65.1(2) . . . . ?
C23 N3 C5 C6 114.5(2) . . . . ?
Fe1 N3 C5 C6 -58.5(2) . . . . ?
C3 C4 C5 N3 -74.8(2) . . . . ?
C3 C4 C5 C6 48.0(3) . . . . ?
N1 C1 C6 C5 -75.4(2) . . . . ?
C2 C1 C6 C5 48.8(2) . . . . ?
N3 C5 C6 C1 75.0(2) . . . . ?
C4 C5 C6 C1 -47.4(2) . . . . ?
C1 N1 C7 C8 -179.4(2) . . . . ?
Fe1 N1 C7 C8 3.5(3) . . . . ?
N1 C7 C8 C9 33.0(3) . . . . ?
N1 C7 C8 C13 -148.7(2) . . . . ?
C13 C8 C9 C10 1.2(3) . . . . ?
C7 C8 C9 C10 179.6(2) . . . . ?
C8 C9 C10 C11 0.1(4) . . . . ?
C9 C10 C11 C12 -1.1(4) . . . . ?
C10 C11 C12 C13 0.7(4) . . . . ?
C11 C12 C13 C8 0.6(3) . . . . ?
C11 C12 C13 C14 -179.3(2) . . . . ?
C9 C8 C13 C12 -1.6(3) . . . . ?
C7 C8 C13 C12 -179.9(2) . . . . ?
C9 C8 C13 C14 178.4(2) . . . . ?
C7 C8 C13 C14 0.0(3) . . . . ?
C3 N2 C15 C16 1.5(4) . . . . ?
Fe1 N2 C15 C16 -169.37(18) . . . . ?
N2 C15 C16 C17 46.7(3) . . . . ?
N2 C15 C16 C21 -137.7(3) . . . . ?
C21 C16 C17 C18 3.4(3) . . . . ?
C15 C16 C17 C18 178.9(2) . . . . ?
C16 C17 C18 C19 -1.3(4) . . . . ?
C17 C18 C19 C20 -1.4(4) . . . . ?
C18 C19 C20 C21 1.9(4) . . . . ?
C19 C20 C21 C16 0.3(4) . . . . ?
C19 C20 C21 C22 -179.1(2) . . . . ?
C17 C16 C21 C20 -2.9(3) . . . . ?
C15 C16 C21 C20 -178.5(2) . . . . ?
C17 C16 C21 C22 176.5(2) . . . . ?
C15 C16 C21 C22 0.9(3) . . . . ?
C5 N3 C23 C24 174.1(2) . . . . ?
Fe1 N3 C23 C24 -14.1(3) . . . . ?
N3 C23 C24 C25 -41.5(3) . . . . ?
N3 C23 C24 C29 142.5(2) . . . . ?
C29 C24 C25 C26 0.3(4) . . . . ?
C23 C24 C25 C26 -175.7(2) . . . . ?
C24 C25 C26 C27 -1.4(4) . . . . ?
C25 C26 C27 C28 0.5(4) . . . . ?
C26 C27 C28 C29 1.5(4) . . . . ?
C27 C28 C29 C24 -2.6(4) . . . . ?
C27 C28 C29 C30 177.6(2) . . . . ?
C25 C24 C29 C28 1.7(3) . . . . ?
C23 C24 C29 C28 177.7(2) . . . . ?
C25 C24 C29 C30 -178.5(2) . . . . ?
C23 C24 C29 C30 -2.5(3) . . . . ?
N3 Fe1 O1 C31 43.9(4) . . . . ?
N1 Fe1 O1 C31 -143.5(4) . . . . ?
N2 Fe1 O1 C31 -52.4(4) . . . . ?
O2 Fe1 O1 C31 130.4(4) . . . . ?
Fe1 O1 C31 C32 -3.9(5) . . . . ?
Fe1 O1 C31 C36 174.9(3) . . . . ?
O1 C31 C32 C33 177.1(2) . . . . ?
C36 C31 C32 C33 -1.8(3) . . . . ?
C31 C32 C33 C34 0.2(4) . . . . ?
C32 C33 C34 C35 1.0(4) . . . . ?
C33 C34 C35 C36 -0.6(4) . . . . ?
C34 C35 C36 C31 -1.0(4) . . . . ?
O1 C31 C36 C35 -176.7(2) . . . . ?
C32 C31 C36 C35 2.2(3) . . . . ?
O1 Fe1 O2 C37 -11.19(17) . . . . ?
N3 Fe1 O2 C37 126.84(17) . . . . ?
N1 Fe1 O2 C37 -139.53(17) . . . . ?
N2 Fe1 O2 C37 -158.4(7) . . . . ?
O1 Fe1 O2 C40 168.71(17) . . . . ?
N3 Fe1 O2 C40 -53.26(17) . . . . ?
N1 Fe1 O2 C40 40.37(17) . . . . ?
N2 Fe1 O2 C40 21.5(8) . . . . ?
C40 O2 C37 C38 -13.1(3) . . . . ?
Fe1 O2 C37 C38 166.86(18) . . . . ?
O2 C37 C38 C39 26.2(4) . . . . ?
C37 C38 C39 C40 -29.2(4) . . . . ?
C37 O2 C40 C39 -4.7(3) . . . . ?
Fe1 O2 C40 C39 175.4(2) . . . . ?
C38 C39 C40 O2 21.3(4) . . . . ?
O3 S1 C41 F3 -65.9(2) . . . . ?
O4 S1 C41 F3 54.7(2) . . . . ?
O5 S1 C41 F3 174.28(19) . . . . ?
O3 S1 C41 F1 173.65(18) . . . . ?
O4 S1 C41 F1 -65.8(2) . . . . ?
O5 S1 C41 F1 53.8(2) . . . . ?
O3 S1 C41 F2 54.5(2) . . . . ?
O4 S1 C41 F2 175.12(17) . . . . ?
O5 S1 C41 F2 -65.3(2) . . . . ?
